data_2011087
loop_
_publ_author_name
'Figgis, Brian N.'
'Sobolev, Alexandre N.'
'Kucharski, Edward S.'
'Broughton, Vanessa'

_publ_section_title
;
 Cs~2~K[Mn(CN)~6~] at 293, 85 and 10K
;
_journal_issue 7
_journal_name_full 'Acta Crystallographica Section C'
_journal_page_first 735
_journal_page_last 737
_journal_paper_doi 10.1107/S0108270100005369
_journal_volume 56
_journal_year 2000
_chemical_formula_iupac 'Cs2 K1 [Mn1 (C1 N1)6]'
_chemical_formula_moiety 'C6 Cs2 K Mn N6'
_chemical_formula_sum 'C6 Cs2 K Mn N6'
_chemical_formula_weight 515.98
_chemical_name_common 'cesium potassium manganicyanide'
_chemical_name_systematic
;
 dicesium potassium hexacyanomanganate(III)
;
_space_group_IT_number 14
_symmetry_cell_setting monoclinic
_symmetry_space_group_name_Hall '-P 2yn'
_symmetry_space_group_name_H-M 'P 1 21/n 1'
_audit_creation_method SHELXL-97
_cell_angle_alpha 90.0
_cell_angle_beta 90.95(4)
_cell_angle_gamma 90.0
_cell_formula_units_Z 2
_cell_length_a 11.074(7)
_cell_length_b 8.227(2)
_cell_length_c 7.6135(5)
_cell_measurement_reflns_used 16
_cell_measurement_temperature 10(2)
_cell_measurement_theta_max 42.7
_cell_measurement_theta_min 37.4
_cell_volume 693.5(5)
_computing_cell_refinement 'local software'
_computing_data_collection 'local software'
_computing_data_reduction 'PROFIT (Streltsov & Zavodnik, 1989)'
_computing_molecular_graphics 'SHELXTL (Sheldrick, 1983)'
_computing_publication_material SHELXTL
_computing_structure_refinement 'SHELXL97 (Sheldrick, 1997)'
_computing_structure_solution 'SHELXS97 (Sheldrick, 1990)'
_diffrn_ambient_temperature 10(2)
_diffrn_measured_fraction_theta_full 1.000
_diffrn_measured_fraction_theta_max 1.000
_diffrn_measurement_device_type 'Huber 512 goniometer'
_diffrn_measurement_method \w-2\q
_diffrn_radiation_monochromator none
_diffrn_radiation_source 'normal-focus sealed tube'
_diffrn_radiation_type MoK\a
_diffrn_radiation_wavelength .71073
_diffrn_reflns_av_R_equivalents .0386
_diffrn_reflns_av_sigmaI/netI .0235
_diffrn_reflns_limit_h_max 23
_diffrn_reflns_limit_h_min -23
_diffrn_reflns_limit_k_max 17
_diffrn_reflns_limit_k_min -17
_diffrn_reflns_limit_l_max 16
_diffrn_reflns_limit_l_min -16
_diffrn_reflns_number 28154
_diffrn_reflns_theta_full 50.15
_diffrn_reflns_theta_max 50.15
_diffrn_reflns_theta_min 3.08
_diffrn_standards_decay_% 1
_diffrn_standards_interval_count 100
_diffrn_standards_number 3
_exptl_absorpt_coefficient_mu 6.407
_exptl_absorpt_correction_T_max .291
_exptl_absorpt_correction_T_min .192
_exptl_absorpt_correction_type gaussian
_exptl_absorpt_process_details '(PROFIT; Streltsov & Zavodnik, 1989)'
_exptl_crystal_colour 'dark red-brown'
_exptl_crystal_density_diffrn 2.471
_exptl_crystal_density_method 'not measured'
_exptl_crystal_description Prism
_exptl_crystal_F_000 464
_exptl_crystal_size_max .36
_exptl_crystal_size_mid .23
_exptl_crystal_size_min .23
_refine_diff_density_max 2.181
_refine_diff_density_min -3.751
_refine_ls_extinction_coef .0535(12)
_refine_ls_extinction_method SHELXL97
_refine_ls_goodness_of_fit_ref 1.222
_refine_ls_hydrogen_treatment mixed
_refine_ls_matrix_type full
_refine_ls_number_parameters 77
_refine_ls_number_reflns 7317
_refine_ls_number_restraints 0
_refine_ls_restrained_S_all 1.222
_refine_ls_R_factor_all .032
_refine_ls_R_factor_gt .031
_refine_ls_shift/su_max .001
_refine_ls_shift/su_mean .000
_refine_ls_structure_factor_coef Fsqd
_refine_ls_weighting_details 'calc w = 1/[\s^2^(Fo^2^)+(0.0341P)^2^+0.7780P] where P = (Fo^2^+2Fc^2^)/3'
_refine_ls_weighting_scheme calc
_refine_ls_wR_factor_ref .077
_reflns_number_gt 7143
_reflns_number_total 7317
_reflns_threshold_expression I>2\s(I)
_cod_data_source_file br1288.cif
_cod_data_source_block I10K
_cod_depositor_comments
;
The following automatic conversions were performed:
'_symmetry_cell_setting' value 'Monoclinic' changed to 'monoclinic'
according to '/home/saulius/struct/CIF-dictionaries/cif_core.dic'
dictionary named 'cif_core.dic' version 2.4.1 from 2010-06-29.

Automatic conversion script
Id: cif_fix_enum 1527 2010-12-29 10:47:43Z saulius 

The following automatic conversions were performed:

'_chemical_melting_point' value 'not measured' was changed to '?' -
the value is undefined or not given.

'_symmetry_cell_setting' value
'Monoclinic' changed to 'monoclinic' according to
/home/saulius/struct/CIF-dictionaries/cif_core.dic dictionary named
'cif_core.dic' version 2.4.1 from
2010-06-29.

'_exptl_absorpt_correction_type' value 'Gaussian'
changed to 'gaussian' according to
/home/saulius/struct/CIF-dictionaries/cif_core.dic dictionary named
'cif_core.dic' version 2.4.1 from 2010-06-29.

Automatic conversion script
Id: cif_fix_values 1715 2011-07-08 13:25:40Z adriana 
;
_cod_original_sg_symbol_H-M 'P 21/n'
_cod_database_code 2011087
_cod_database_fobs_code 2011087

loop_
_symmetry_equiv_pos_as_xyz
'x, y, z'
'-x+1/2, y+1/2, -z+1/2'
'-x, -y, -z'
'x-1/2, -y-1/2, z-1/2'

loop_
_atom_site_label
_atom_site_fract_x
_atom_site_fract_y
_atom_site_fract_z
_atom_site_U_iso_or_equiv
_atom_site_adp_type
_atom_site_calc_flag
_atom_site_refinement_flags
_atom_site_occupancy
_atom_site_disorder_assembly
_atom_site_disorder_group
_atom_site_type_symbol
Cs .252711(6) .421945(8) -.026975(9) .00883(2) Uani d . 1 . . Cs
K .0000 .5000 .5000 .00896(5) Uani d S 1 . . K
Mn .0000 .0000 .0000 .00650(3) Uani d S 1 . . Mn
C1 .03499(12) .12958(15) -.21408(16) .01033(14) Uani d . 1 . . C
N1 .05787(13) .20445(16) -.33885(17) .01469(17) Uani d . 1 . . N
C2 .04456(12) -.20376(15) -.12616(16) .01046(14) Uani d . 1 . . C
N2 .07206(13) -.32080(15) -.20091(17) .01414(16) Uani d . 1 . . N
C3 .17055(11) .02607(15) .08083(17) .01070(15) Uani d . 1 . . C
N3 .26977(11) .04553(17) .12979(18) .01415(16) Uani d . 1 . . N

loop_
_atom_site_aniso_label
_atom_site_aniso_U_11
_atom_site_aniso_U_22
_atom_site_aniso_U_33
_atom_site_aniso_U_12
_atom_site_aniso_U_13
_atom_site_aniso_U_23
Cs .00929(4) .00759(3) .00964(3) -.000160(10) .00060(2) .000160(10)
K .00900(11) .00869(10) .00918(10) -.00023(8) .00009(8) .00019(8)
Mn .00633(7) .00632(7) .00685(7) .00007(5) .00042(5) .00014(5)
C1 .0114(4) .0097(3) .0100(3) .0002(3) .0013(3) .0012(3)
N1 .0183(5) .0128(4) .0131(4) .0014(3) .0033(3) .0043(3)
C2 .0119(4) .0092(3) .0103(3) .0005(3) .0008(3) -.0007(3)
N2 .0182(5) .0110(3) .0133(4) .0028(3) -.0003(3) -.0027(3)
C3 .0089(3) .0110(4) .0122(4) -.0004(3) -.0007(3) .0012(3)
N3 .0096(4) .0167(4) .0162(4) -.0012(3) -.0011(3) .0012(3)

loop_
_atom_type_symbol
_atom_type_description
_atom_type_scat_dispersion_real
_atom_type_scat_dispersion_imag
_atom_type_scat_source
C C .0033 .0016 'International Tables Vol C Tables 4.2.6.8 and 6.1.1.4'
N N .0061 .0033 'International Tables Vol C Tables 4.2.6.8 and 6.1.1.4'
K K .2009 .2494 'International Tables Vol C Tables 4.2.6.8 and 6.1.1.4'
Mn Mn .3368 .7283 'International Tables Vol C Tables 4.2.6.8 and 6.1.1.4'
Cs Cs -.3680 2.1192 'International Tables Vol C Tables 4.2.6.8 and 6.1.1.4'

loop_
_geom_angle_atom_site_label_1
_geom_angle_atom_site_label_2
_geom_angle_atom_site_label_3
_geom_angle_site_symmetry_1
_geom_angle_site_symmetry_3
_geom_angle
_geom_angle_publ_flag
N2 Cs N3 1_565 2 97.09(4) no
N2 Cs N1 1_565 2_554 78.56(5) no
N3 Cs N1 2 2_554 97.37(4) no
N2 Cs N3 1_565 . 143.13(4) no
N3 Cs N3 2 . 87.80(2) no
N1 Cs N3 2_554 . 137.22(4) no
N2 Cs C3 1_565 . 123.68(4) no
N3 Cs C3 2 . 92.85(4) no
N1 Cs C3 2_554 . 154.19(3) no
N3 Cs C3 . . 19.53(3) no
N2 Cs N2 1_565 2_554 119.01(2) no
N3 Cs N2 2 2_554 142.61(4) no
N1 Cs N2 2_554 2_554 81.77(4) no
N3 Cs N2 . 2_554 69.58(3) no
C3 Cs N2 . 2_554 75.81(4) no
N2 Cs C1 1_565 2_554 82.30(5) no
N3 Cs C1 2 2_554 115.85(4) no
N1 Cs C1 2_554 2_554 19.22(3) no
N3 Cs C1 . 2_554 128.06(3) no
C3 Cs C1 . 2_554 139.66(3) no
N2 Cs C1 2_554 2_554 64.14(4) no
N2 Cs C3 1_565 2 111.83(4) no
N3 Cs C3 2 2 18.65(3) no
N1 Cs C3 2_554 2 89.04(4) no
N3 Cs C3 . 2 82.61(3) no
C3 Cs C3 . 2 93.37(2) no
N2 Cs C3 2_554 2 124.94(4) no
C1 Cs C3 2_554 2 105.26(4) no
N2 Cs C2 1_565 2_554 106.11(4) no
N3 Cs C2 2 2_554 146.35(4) no
N1 Cs C2 2_554 2_554 64.76(4) no
N3 Cs C2 . 2_554 87.93(3) no
C3 Cs C2 . 2_554 94.12(3) no
N2 Cs C2 2_554 2_554 18.58(3) no
C1 Cs C2 2_554 2_554 46.31(3) no
C3 Cs C2 2 2_554 127.89(4) no
N2 Cs N1 1_565 . 72.24(4) no
N3 Cs N1 2 . 135.66(4) no
N1 Cs N1 2_554 . 121.01(3) no
N3 Cs N1 . . 78.83(3) no
C3 Cs N1 . . 62.68(3) no
N2 Cs N1 2_554 . 70.24(5) no
C1 Cs N1 2_554 . 105.40(4) no
C3 Cs N1 2 . 149.33(3) no
C2 Cs N1 2_554 . 75.77(4) no
N2 Cs C1 1_565 . 82.55(5) no
N3 Cs C1 2 . 120.84(4) no
N1 Cs C1 2_554 . 139.12(3) no
N3 Cs C1 . . 64.05(4) no
C3 Cs C1 . . 46.16(3) no
N2 Cs C1 2_554 . 76.30(5) no
C1 Cs C1 2_554 . 122.57(2) no
C3 Cs C1 2 . 131.76(3) no
C2 Cs C1 2_554 . 86.64(4) no
N1 Cs C1 . . 18.27(3) no
N2 Cs N1 1_565 4_666 152.67(3) no
N3 Cs N1 2 4_666 79.24(4) no
N1 Cs N1 2_554 4_666 75.13(5) no
N3 Cs N1 . 4_666 64.15(3) no
C3 Cs N1 . 4_666 83.64(4) no
N2 Cs N1 2_554 4_666 64.32(4) no
C1 Cs N1 2_554 4_666 75.31(5) no
C3 Cs N1 2 4_666 60.85(4) no
C2 Cs N1 2_554 4_666 68.91(4) no
N1 Cs N1 . 4_666 128.64(3) no
C1 Cs N1 . 4_666 122.78(4) no
N3 K N3 4_566 2 180.0 no
N3 K N1 4_566 3_565 93.93(5) no
N3 K N1 2 3_565 86.07(5) no
N3 K N1 4_566 1_556 86.07(5) no
N3 K N1 2 1_556 93.93(5) no
N1 K N1 3_565 1_556 180.0 no
N3 K N2 4_566 3 88.14(5) no
N3 K N2 2 3 91.86(5) no
N1 K N2 3_565 3 92.33(4) no
N1 K N2 1_556 3 87.67(4) no
N3 K N2 4_566 1_566 91.86(5) no
N3 K N2 2 1_566 88.14(5) no
N1 K N2 3_565 1_566 87.67(4) no
N1 K N2 1_556 1_566 92.33(4) no
N2 K N2 3 1_566 180.0 no
N3 K Cs 4_566 4_566 48.62(3) no
N3 K Cs 2 4_566 131.38(3) no
N1 K Cs 3_565 4_566 121.69(4) no
N1 K Cs 1_556 4_566 58.31(4) no
N2 K Cs 3 4_566 52.05(3) no
N2 K Cs 1_566 4_566 127.95(3) no
N3 K Cs 4_566 2 131.38(3) no
N3 K Cs 2 2 48.62(3) no
N1 K Cs 3_565 2 58.31(4) no
N1 K Cs 1_556 2 121.69(4) no
N2 K Cs 3 2 127.95(3) no
N2 K Cs 1_566 2 52.05(3) no
Cs K Cs 4_566 2 180.0 no
N3 K Cs 4_566 3_565 75.25(5) no
N3 K Cs 2 3_565 104.75(5) no
N1 K Cs 3_565 3_565 53.02(3) no
N1 K Cs 1_556 3_565 126.98(3) no
N2 K Cs 3 3_565 43.52(3) no
N2 K Cs 1_566 3_565 136.48(3) no
Cs K Cs 4_566 3_565 72.73(3) no
Cs K Cs 2 3_565 107.27(3) no
N3 K Cs 4_566 1_556 104.75(5) no
N3 K Cs 2 1_556 75.25(5) no
N1 K Cs 3_565 1_556 126.98(3) no
N1 K Cs 1_556 1_556 53.02(3) no
N2 K Cs 3 1_556 136.48(3) no
N2 K Cs 1_566 1_556 43.52(3) no
Cs K Cs 4_566 1_556 107.27(3) no
Cs K Cs 2 1_556 72.73(3) no
Cs K Cs 3_565 1_556 180.000(2) no
N3 K Cs 4_566 . 143.40(4) no
N3 K Cs 2 . 36.60(4) no
N1 K Cs 3_565 . 83.46(3) no
N1 K Cs 1_556 . 96.54(3) no
N2 K Cs 3 . 55.65(4) no
N2 K Cs 1_566 . 124.35(4) no
Cs K Cs 4_566 . 102.56(3) no
Cs K Cs 2 . 77.44(3) no
Cs K Cs 3_565 . 74.20(3) no
Cs K Cs 1_556 . 105.80(3) no
N3 K Cs 4_566 3_566 36.60(4) no
N3 K Cs 2 3_566 143.40(4) no
N1 K Cs 3_565 3_566 96.54(3) no
N1 K Cs 1_556 3_566 83.46(3) no
N2 K Cs 3 3_566 124.35(4) no
N2 K Cs 1_566 3_566 55.65(4) no
Cs K Cs 4_566 3_566 77.44(3) no
Cs K Cs 2 3_566 102.56(3) no
Cs K Cs 3_565 3_566 105.80(3) no
Cs K Cs 1_556 3_566 74.20(3) no
Cs K Cs . 3_566 180.000(2) no
C1 Mn C2 . . 90.15(5) no
C2 Mn C3 . . 89.91(6) no
C3 Mn C1 . . 89.94(6) no
C3 Mn C3 . 3 180.00(8) no
C3 Mn C1 3 . 90.06(6) no
C3 Mn C1 . 3 90.06(6) no
C3 Mn C1 3 3 89.94(6) no
C1 Mn C1 . 3 180.00(6) no
C3 Mn C2 3 . 90.09(6) no
C1 Mn C2 3 . 89.85(5) no
C3 Mn C2 . 3 90.09(6) no
C3 Mn C2 3 3 89.91(6) no
C1 Mn C2 . 3 89.85(5) no
C1 Mn C2 3 3 90.15(5) no
C2 Mn C2 . 3 180.00(7) no
C3 Mn Cs . . 48.52(4) no
C3 Mn Cs 3 . 131.48(4) no
C1 Mn Cs . . 54.24(4) no
C1 Mn Cs 3 . 125.76(4) no
C2 Mn Cs . . 118.04(5) no
C2 Mn Cs 3 . 61.96(5) no
C3 Mn Cs . 3 131.48(4) no
C3 Mn Cs 3 3 48.52(4) no
C1 Mn Cs . 3 125.76(4) no
C1 Mn Cs 3 3 54.24(4) no
C2 Mn Cs . 3 61.96(5) no
C2 Mn Cs 3 3 118.04(5) no
Cs Mn Cs . 3 180.0000(10) no
N1 C1 Mn . . 178.60(10) no
N1 C1 Cs . 2_544 69.18(9) no
Mn C1 Cs . 2_544 109.77(5) no
N1 C1 Cs . . 79.61(10) no
Mn C1 Cs . . 99.69(5) no
Cs C1 Cs 2_544 . 95.41(5) no
C1 N1 K . 1_554 140.17(11) no
C1 N1 Cs . 2_544 91.60(10) no
K N1 Cs 1_554 2_544 128.22(4) no
C1 N1 Cs . . 82.12(10) no
K N1 Cs 1_554 . 89.30(4) no
Cs N1 Cs 2_544 . 100.05(5) no
C1 N1 Cs . 4_565 87.62(10) no
K N1 Cs 1_554 4_565 82.90(4) no
Cs N1 Cs 2_544 4_565 104.87(5) no
Cs N1 Cs . 4_565 153.27(4) no
N2 C2 Mn . . 178.80(10) no
N2 C2 Cs . 2_544 73.18(9) no
Mn C2 Cs . 2_544 105.69(5) no
N2 C2 Cs . 1_545 44.26(9) no
Mn C2 Cs . 1_545 135.80(5) no
Cs C2 Cs 2_544 1_545 89.72(4) no
C2 N2 K . 1_544 139.18(11) no
C2 N2 Cs . 1_545 121.00(10) no
K N2 Cs 1_544 1_545 98.97(4) no
C2 N2 Cs . 2_544 88.24(10) no
K N2 Cs 1_544 2_544 88.42(4) no
Cs N2 Cs 1_545 2_544 105.99(5) no
N3 C3 Mn . . 178.20(10) no
N3 C3 Cs . . 72.44(9) no
Mn C3 Cs . . 106.17(5) no
N3 C3 Cs . 2_545 61.52(9) no
Mn C3 Cs . 2_545 118.40(6) no
Cs C3 Cs . 2_545 112.78(4) no
C3 N3 K . 2_545 137.26(12) no
C3 N3 Cs . 2_545 99.83(10) no
K N3 Cs 2_545 2_545 112.30(5) no
C3 N3 Cs . . 88.02(10) no
K N3 Cs 2_545 . 92.58(4) no
Cs N3 Cs 2_545 . 129.04(5) no

loop_
_geom_bond_atom_site_label_1
_geom_bond_atom_site_label_2
_geom_bond_site_symmetry_2
_geom_bond_distance
_geom_bond_publ_flag
Cs N1 2_554 3.3040(17) no
Cs N1 . 3.650(2) no
Cs N1 4_666 3.794(3) no
Cs N2 1_565 3.1855(17) no
Cs N2 2_554 3.4898(18) no
Cs N3 2 3.2039(14) no
Cs N3 . 3.3230(16) no
Cs C1 2_554 3.5335(18) no
Cs C1 . 3.6762(18) no
Cs C2 2_554 3.6442(19) no
Cs C3 . 3.4833(15) no
Cs C3 2 3.5914(14) no
K N1 3_565 2.7932(13) no
K N1 1_556 2.7932(13) no
K N2 3 2.8170(14) no
K N2 1_566 2.8170(14) no
K N3 4_566 2.775(2) no
K N3 2 2.775(2) no
K Cs 4_566 4.4241(13) no
K Cs 2 4.4241(13) no
K Cs 3_565 4.5694(19) no
K Cs 1_556 4.5694(19) no
K Cs 3_566 4.9713(19) no
Mn C1 . 1.9910(10) no
Mn C2 . 1.9980(10) no
Mn C3 . 1.988(2) no
Mn C1 3 1.9910(12) no
Mn C2 3 1.9980(12) no
Mn C3 3 1.9883(17) no
Mn Cs 3 4.4658(13) no
C1 N1 . 1.164(2) no
C1 Cs 2_544 3.5335(18) no
N1 K 1_554 2.7932(13) no
N1 Cs 2_544 3.3040(17) no
N1 Cs 4_565 3.794(3) no
C2 N2 . 1.162(2) no
C2 Cs 2_544 3.6442(19) no
C2 Cs 1_545 3.9126(17) no
N2 K 1_544 2.8170(14) no
N2 Cs 1_545 3.1855(17) no
N2 Cs 2_544 3.4898(18) no
C3 N3 . 1.165(2) no
C3 Cs 2_545 3.5914(14) no
N3 K 2_545 2.775(2) no
N3 Cs 2_545 3.2039(14) no
